data_4321916
loop_
_publ_author_name
'Yan Ding'
'Wengan Wu'
'Phillip E. Fanwick'
'Richard A. Walton'

_publ_contact_author
;
     Richard A. Walton
     Department of Chemistry
     Purdue University
     1393 Brown Building
     W. Lafayette
     IN 47907
     USA
;
_publ_contact_author_email walton@chem.purdue.edu
_publ_contact_author_fax '(765) 494 0239'
_publ_contact_author_phone '(765) 494 5464'
_publ_section_title
;
 Reactions of the Dirhenium(II) Complexes Re2X4(\m-dppm)2 (X = Cl, Br;
 dppm = Ph2PCH2PPh2) with Isocyanides. 18.1 The Isolation and
 Characterization of Isomers of the [Re2Cl2(\m-dppm)2(CO)(CNXyl)3]2+
 Cation and Its Monocationic and Neutral Congeners
;
_journal_name_full 'Inorganic Chemistry'
_journal_page_first 1918
_journal_page_last 1928
_journal_paper_doi 10.1021/ic981192q
_journal_volume 38
_journal_year 1999
_chemical_formula_sum 'C78 H71 Cl2 N3 O P4 Re2'
_chemical_formula_weight 1633.66
_chemical_name_systematic ' ?'
_space_group_IT_number 2
_symmetry_cell_setting triclinic
_symmetry_space_group_name_Hall '-P 1'
_symmetry_space_group_name_H-M 'P -1'
_atom_type_scat_source 'International Tables for Crystallography (Vol C) '
_cell_angle_alpha 68.21(7)
_cell_angle_beta 77.31(5)
_cell_angle_gamma 85.31(5)
_cell_formula_units_Z 3
_cell_length_a 15.095(5)
_cell_length_b 18.838(4)
_cell_length_c 21.811(6)
_cell_measurement_reflns_used 25
_cell_measurement_temperature 296
_cell_measurement_theta_max 20
_cell_measurement_theta_min 12
_cell_volume 5618(4)
_computing_cell_refinement CAD4_(Enraf-Nonius,_1977)
_computing_data_collection CAD4_(Enraf-Nonius,_1977)
_computing_data_reduction PROCESS_MolEN_(Fair,_1990)
_computing_molecular_graphics
;
    ORTEP (Johnson, 1976)
    Xtal_GX (Hall, 1995)
    PLUTON (Spek, 1991)
;
_computing_publication_material CIF_VAX_MolEN_(Fair,_1990)
_computing_structure_refinement SHELX97_(Sheldrick,_1997)
_computing_structure_solution PATTY_(DIRDIF92,_Beurskins,_1992)
_diffrn_ambient_temperature 296
_diffrn_measurement_device_type Enraf_Nonius_CAD4
_diffrn_radiation_type Mo-K\a
_diffrn_radiation_wavelength 0.71073
_diffrn_reflns_av_R_equivalents 0.030
_diffrn_reflns_limit_h_max 16
_diffrn_reflns_limit_h_min 0
_diffrn_reflns_limit_k_max 20
_diffrn_reflns_limit_k_min -20
_diffrn_reflns_limit_l_max 23
_diffrn_reflns_limit_l_min -23
_diffrn_reflns_number 15718
_diffrn_reflns_theta_max 22.67
_diffrn_reflns_theta_min 2.83
_diffrn_standards_decay_% 14.60
_diffrn_standards_interval_time 83
_diffrn_standards_number 3
_exptl_absorpt_coefficient_mu 3.471
_exptl_absorpt_correction_T_max 0.1763
_exptl_absorpt_correction_T_min 0.1017
_exptl_absorpt_correction_type refdelf_(Walker_&_Stuart,_1983)
_exptl_crystal_colour red
_exptl_crystal_density_diffrn 1.45
_exptl_crystal_description chunk
_exptl_crystal_F_000 2436
_exptl_crystal_size_max 0.63
_exptl_crystal_size_mid 0.54
_exptl_crystal_size_min 0.50
_refine_diff_density_max 1.09
_refine_diff_density_min -1.28
_refine_ls_extinction_method none
_refine_ls_goodness_of_fit_ref 1.099
_refine_ls_hydrogen_treatment H_atoms_not_included
_refine_ls_matrix_type full
_refine_ls_number_parameters 926
_refine_ls_number_reflns 15037
_refine_ls_number_restraints 0
_refine_ls_R_factor_gt 0.050
_refine_ls_shift/su_max 0.048
_refine_ls_structure_factor_coef Fsqd
_refine_ls_weighting_details 'w=1/[\s^2^(Fo^2^)+(0.0616P)^2^+41.2249P] where P=(Fo^2^+2Fc^2^)/'
_refine_ls_weighting_scheme calc
_refine_ls_wR_factor_ref 0.126
_reflns_number_gt 12005
_reflns_number_total 15037
_reflns_threshold_expression >2.0\s(I)
_cod_data_source_file ic981192q_1.cif
_cod_data_source_block Compound7pp
_cod_depositor_comments
;
The following automatic conversions were performed:

'_refine_ls_weighting_scheme' value 'calc ' changed to 'calc'
according to the built-in table from CIF Core dictionary named
'cif_core.dic' version 2.4.1 from 2010-06-29.

Automatic conversion script
Id: cif_fix_values 1673 2011-04-08 12:14:43Z adriana 
;
_cod_original_cell_volume 5618(6)
_cod_original_formula_sum 'C78 H71 Cl2 N3 O1 P4 Re2'
_cod_database_code 4321916

loop_
_symmetry_equiv_pos_as_xyz
'x, y, z'
'-x, -y, -z'

loop_
_atom_site_aniso_label
_atom_site_aniso_U_11
_atom_site_aniso_U_22
_atom_site_aniso_U_33
_atom_site_aniso_U_12
_atom_site_aniso_U_13
_atom_site_aniso_U_23
Re(1) 0.0389(2) 0.0343(2) 0.0441(2) 0.00207(16) -0.00798(17) -0.01283(18)
Re(2) 0.0342(2) 0.0336(2) 0.0498(2) 0.00319(16) -0.00974(17) -0.01705(18)
Re(3) 0.0727(3) 0.0773(3) 0.0437(3) -0.0124(3) -0.0078(2) -0.0247(2)
Cl(11) 0.0375(13) 0.0361(12) 0.0460(13) 0.0028(10) -0.0072(10) -0.0123(10)
Cl(12) 0.0462(14) 0.0413(13) 0.0541(15) 0.0050(11) -0.0118(12) -0.0122(12)
Cl(33) 0.076(2) 0.075(2) 0.0607(18) -0.0111(16) -0.0079(15) -0.0196(16)
P(1) 0.0429(15) 0.0313(13) 0.0529(16) -0.0016(11) -0.0060(12) -0.0165(12)
P(2) 0.0401(14) 0.0309(13) 0.0545(16) 0.0005(11) -0.0051(12) -0.0205(12)
P(3) 0.0467(15) 0.0371(14) 0.0400(14) 0.0058(11) -0.0114(12) -0.0150(11)
P(4) 0.0369(14) 0.0397(14) 0.0557(16) 0.0046(11) -0.0130(12) -0.0235(12)
P(5) 0.070(2) 0.0671(19) 0.0378(15) -0.0099(15) -0.0065(14) -0.0174(14)
P(6) 0.076(2) 0.080(2) 0.0438(16) -0.0077(17) -0.0122(15) -0.0255(16)
O(10) 0.046(5) 0.088(6) 0.095(7) 0.016(4) -0.016(4) -0.035(5)
N(20) 0.110(9) 0.057(6) 0.049(7) -0.013(6) -0.004(6) 0.001(6)
N(30) 0.064(6) 0.051(6) 0.064(6) -0.003(5) -0.006(5) -0.021(5)
N(40) 0.054(6) 0.070(6) 0.082(7) 0.008(5) -0.028(5) -0.036(6)
N(50) 0.073(10) 0.27(2) 0.150(15) -0.054(12) 0.006(10) -0.120(15)
N(60) 0.35(3) 0.072(10) 0.059(8) -0.038(13) -0.003(12) -0.011(7)
C(10) 0.028(6) 0.046(6) 0.060(7) -0.003(5) -0.003(5) -0.018(5)
C(20) 0.054(7) 0.055(7) 0.052(7) 0.004(5) -0.010(5) -0.016(6)
C(21) 0.138(14) 0.056(8) 0.050(8) -0.033(9) -0.001(9) -0.013(7)
C(22) 0.150(17) 0.104(13) 0.060(9) -0.048(12) 0.016(11) -0.019(9)
C(23) 0.17(2) 0.143(19) 0.091(14) -0.066(16) 0.015(14) -0.010(13)
C(24) 0.19(3) 0.18(3) 0.097(17) -0.05(2) -0.012(18) 0.022(16)
C(25) 0.21(3) 0.105(15) 0.116(17) -0.019(16) -0.043(18) 0.016(13)
C(26) 0.20(2) 0.076(11) 0.087(12) -0.011(12) -0.068(14) 0.000(9)
C(27) 0.101(14) 0.160(19) 0.129(16) 0.022(13) -0.014(12) -0.028(14)
C(28) 0.088(14) 0.19(2) 0.16(2) 0.004(14) -0.042(14) -0.024(17)
C(30) 0.035(5) 0.034(5) 0.047(6) -0.002(4) -0.001(5) -0.018(5)
C(31) 0.042(6) 0.052(6) 0.050(6) -0.015(5) 0.004(5) -0.012(5)
C(32) 0.056(7) 0.075(8) 0.059(7) -0.003(6) -0.007(6) -0.023(6)
C(33) 0.068(9) 0.114(12) 0.072(9) 0.000(8) 0.008(7) -0.037(9)
C(34) 0.085(11) 0.140(16) 0.074(10) -0.018(11) 0.009(8) -0.038(10)
C(35) 0.078(10) 0.127(14) 0.073(9) -0.038(10) -0.009(8) -0.026(9)
C(36) 0.072(9) 0.071(8) 0.060(7) -0.023(7) -0.007(6) -0.016(6)
C(38) 0.131(14) 0.056(9) 0.114(13) -0.026(9) 0.006(11) -0.021(8)
C(40) 0.028(5) 0.048(6) 0.064(7) 0.001(5) -0.017(5) -0.019(5)
C(41) 0.045(7) 0.064(7) 0.079(9) 0.020(6) -0.024(6) -0.032(7)
C(42) 0.074(9) 0.091(10) 0.095(11) 0.027(8) -0.028(8) -0.041(9)
C(43) 0.105(14) 0.138(15) 0.097(12) 0.055(12) -0.051(11) -0.039(11)
C(44) 0.089(12) 0.136(15) 0.117(14) 0.050(11) -0.055(11) -0.067(13)
C(45) 0.056(8) 0.111(12) 0.120(13) 0.032(8) -0.043(9) -0.066(11)
C(46) 0.055(8) 0.066(8) 0.099(10) 0.013(6) -0.023(7) -0.041(7)
C(47) 0.075(11) 0.152(17) 0.107(13) -0.008(11) -0.011(10) 0.007(12)
C(48) 0.076(9) 0.076(9) 0.092(10) -0.010(7) -0.013(8) -0.018(8)
C(50) 0.093(11) 0.124(13) 0.060(8) -0.040(9) 0.008(8) -0.045(8)
C(56) 0.086(9) 0.098(10) 0.041(6) -0.038(7) -0.025(6) -0.018(6)
C(60) 0.150(15) 0.089(11) 0.049(8) -0.028(10) 0.013(8) -0.025(8)
C(111) 0.045(6) 0.043(6) 0.056(6) -0.004(5) -0.014(5) -0.022(5)
C(112) 0.058(7) 0.053(7) 0.090(9) -0.001(6) -0.018(7) -0.035(7)
C(113) 0.058(8) 0.085(10) 0.110(11) 0.001(7) -0.030(8) -0.050(9)
C(114) 0.067(8) 0.079(9) 0.085(9) 0.005(7) -0.029(7) -0.036(8)
C(115) 0.054(7) 0.068(8) 0.075(8) 0.006(6) -0.023(6) -0.029(7)
C(116) 0.047(6) 0.047(6) 0.059(7) 0.002(5) -0.017(5) -0.019(5)
C(121) 0.055(7) 0.037(6) 0.060(7) -0.007(5) 0.002(5) -0.020(5)
C(122) 0.054(8) 0.058(8) 0.108(11) -0.013(6) 0.012(7) -0.015(7)
C(123) 0.092(11) 0.063(9) 0.110(12) -0.007(8) 0.014(9) -0.015(8)
C(124) 0.094(11) 0.073(9) 0.093(11) -0.029(8) 0.025(9) -0.028(8)
C(125) 0.110(11) 0.050(7) 0.063(8) -0.009(7) -0.021(8) 0.009(6)
C(126) 0.089(9) 0.058(7) 0.059(7) -0.007(7) -0.031(7) -0.006(6)
C(12B) 0.036(5) 0.033(5) 0.069(7) -0.002(4) -0.005(5) -0.023(5)
C(211) 0.046(6) 0.045(6) 0.053(6) 0.000(5) -0.013(5) -0.032(5)
C(212) 0.071(8) 0.058(7) 0.073(8) -0.008(6) -0.010(6) -0.032(6)
C(213) 0.075(9) 0.091(10) 0.074(9) -0.010(7) -0.026(7) -0.038(8)
C(214) 0.089(10) 0.077(9) 0.065(8) 0.002(7) -0.026(7) -0.025(7)
C(215) 0.071(8) 0.069(8) 0.065(8) 0.005(6) -0.015(6) -0.028(7)
C(216) 0.058(7) 0.041(6) 0.052(6) -0.002(5) -0.009(5) -0.014(5)
C(221) 0.037(6) 0.027(5) 0.085(8) -0.002(4) -0.007(5) -0.019(5)
C(222) 0.062(8) 0.059(7) 0.091(9) 0.000(6) 0.011(7) -0.051(7)
C(223) 0.073(9) 0.056(8) 0.101(11) 0.009(7) 0.009(8) -0.036(8)
C(224) 0.068(9) 0.064(9) 0.138(14) 0.006(7) 0.005(9) -0.055(9)
C(225) 0.065(8) 0.049(7) 0.141(13) 0.016(6) -0.025(9) -0.041(8)
C(226) 0.040(6) 0.049(7) 0.101(9) 0.010(5) -0.011(6) -0.039(7)
C(311) 0.067(7) 0.045(6) 0.040(6) 0.001(5) -0.011(5) -0.018(5)
C(312) 0.077(10) 0.098(11) 0.069(9) 0.009(8) 0.003(7) -0.028(8)
C(313) 0.104(12) 0.114(12) 0.071(10) 0.002(10) 0.000(9) -0.042(9)
C(314) 0.120(14) 0.153(16) 0.057(9) -0.023(12) 0.010(9) -0.034(10)
C(315) 0.117(14) 0.20(2) 0.051(9) -0.006(14) -0.018(9) -0.023(11)
C(316) 0.082(10) 0.132(13) 0.047(8) 0.005(9) -0.018(7) -0.017(8)
C(321) 0.049(6) 0.028(5) 0.044(6) -0.002(4) -0.009(5) -0.011(4)
C(322) 0.048(6) 0.037(5) 0.044(6) 0.016(4) -0.009(5) -0.013(5)
C(323) 0.054(7) 0.059(7) 0.050(6) 0.012(5) -0.012(5) -0.017(6)
C(324) 0.052(7) 0.048(6) 0.067(7) 0.007(5) -0.009(6) -0.021(6)
C(325) 0.080(9) 0.044(7) 0.077(8) -0.002(6) -0.020(7) -0.024(6)
C(326) 0.064(7) 0.049(6) 0.060(7) 0.005(5) -0.021(6) -0.025(5)
C(34B) 0.046(6) 0.041(5) 0.050(6) -0.002(4) -0.024(5) -0.022(5)
C(411) 0.044(6) 0.069(8) 0.100(10) 0.013(6) -0.031(7) -0.055(7)
C(412) 0.076(10) 0.118(12) 0.111(12) 0.031(9) -0.050(9) -0.053(10)
C(413) 0.083(11) 0.182(19) 0.168(18) 0.053(12) -0.075(12) -0.121(16)
C(414) 0.067(10) 0.118(14) 0.20(2) 0.018(9) -0.052(12) -0.104(15)
C(415) 0.067(10) 0.127(14) 0.178(19) 0.022(9) -0.041(11) -0.095(14)
C(416) 0.036(7) 0.094(10) 0.151(14) 0.000(7) -0.007(8) -0.058(10)
C(421) 0.042(6) 0.038(5) 0.056(6) 0.001(4) -0.013(5) -0.017(5)
C(422) 0.038(6) 0.036(6) 0.070(7) -0.003(4) -0.012(5) -0.012(5)
C(423) 0.035(6) 0.049(7) 0.089(9) 0.003(5) -0.014(6) -0.018(6)
C(424) 0.050(7) 0.037(6) 0.096(9) -0.004(5) -0.017(6) -0.019(6)
C(425) 0.072(9) 0.051(7) 0.099(10) -0.007(6) -0.014(7) -0.031(7)
C(426) 0.066(8) 0.048(7) 0.081(8) -0.007(6) -0.010(6) -0.030(6)
C(511) 0.080(9) 0.072(8) 0.034(6) -0.003(7) -0.004(6) -0.018(6)
C(512) 0.119(12) 0.064(8) 0.063(8) -0.024(8) -0.007(8) -0.021(7)
C(513) 0.133(15) 0.080(11) 0.097(12) 0.001(10) -0.011(10) -0.039(9)
C(514) 0.19(2) 0.073(11) 0.069(10) -0.030(11) -0.002(11) -0.021(8)
C(515) 0.176(19) 0.097(13) 0.091(12) 0.050(12) -0.050(12) -0.041(10)
C(516) 0.101(12) 0.083(10) 0.081(10) 0.006(9) 0.000(8) -0.026(8)
C(521) 0.081(9) 0.065(8) 0.047(7) -0.019(6) 0.001(6) -0.027(6)
C(522) 0.089(9) 0.074(8) 0.056(7) -0.025(7) 0.009(7) -0.032(7)
C(523) 0.101(11) 0.071(9) 0.062(8) -0.015(8) 0.005(7) -0.032(7)
C(524) 0.108(12) 0.076(10) 0.085(11) -0.029(9) 0.019(9) -0.030(8)
C(525) 0.109(12) 0.091(10) 0.078(10) 0.013(9) -0.019(9) -0.033(8)
C(526) 0.082(10) 0.090(10) 0.068(8) 0.019(8) -0.012(7) -0.035(8)
C(611) 0.117(12) 0.111(12) 0.055(8) 0.025(9) -0.031(8) -0.046(8)
C(612) 0.165(18) 0.122(14) 0.111(14) -0.059(13) 0.044(12) -0.082(12)
C(613) 0.129(17) 0.29(3) 0.150(19) -0.108(19) 0.042(14) -0.18(2)
C(614) 0.15(2) 0.25(3) 0.123(19) 0.07(2) -0.059(16) -0.07(2)
C(615) 0.72(8) 0.33(4) 0.073(14) 0.41(5) -0.08(3) -0.07(2)
C(616) 0.24(3) 0.129(17) 0.102(15) 0.042(17) -0.034(16) -0.034(13)
C(621) 0.094(10) 0.102(10) 0.045(7) -0.033(8) -0.017(7) -0.020(7)
C(622) 0.142(17) 0.21(2) 0.164(19) -0.042(15) -0.063(15) -0.119(18)
C(623) 0.19(3) 0.32(5) 0.32(5) 0.01(3) -0.06(3) -0.22(4)
C(624) 0.24(3) 0.35(4) 0.17(2) -0.08(3) -0.13(2) -0.12(3)
C(625) 0.089(14) 0.20(2) 0.18(2) 0.012(14) -0.028(14) -0.048(19)
C(626) 0.066(10) 0.143(16) 0.181(19) -0.001(10) -0.027(11) -0.079(15)

loop_
_atom_site_label
_atom_site_fract_x
_atom_site_fract_y
_atom_site_fract_z
_atom_site_U_iso_or_equiv
_atom_site_thermal_displace_type
_atom_site_calc_flag
Re(1) -0.48829(3) 0.21947(2) 0.655942(19) 0.03972(13) Uani ?
Re(2) -0.25273(2) 0.23921(2) 0.55410(2) 0.03865(13) Uani ?
Re(3) -0.07694(4) 0.41922(3) 0.02529(2) 0.06370(18) Uani ?
Cl(11) -0.40595(15) 0.30033(13) 0.53927(12) 0.0410(8) Uani ?
Cl(12) -0.33630(17) 0.15431(14) 0.66989(13) 0.0488(9) Uani ?
Cl(33) -0.0920(2) 0.56066(18) 0.00068(15) 0.0724(12) Uani ?
P(1) -0.50548(17) 0.12624(14) 0.60871(13) 0.0425(9) Uani ?
P(2) -0.30377(17) 0.14978(13) 0.51310(13) 0.0412(9) Uani ?
P(3) -0.44089(17) 0.30956(14) 0.69577(12) 0.0409(9) Uani ?
P(4) -0.23873(17) 0.32747(14) 0.60702(13) 0.0420(9) Uani ?
P(5) -0.0746(2) 0.40623(18) 0.13841(14) 0.0589(11) Uani ?
P(6) 0.0566(2) 0.5498(2) 0.09482(15) 0.0653(12) Uani ?
O(10) -0.6780(5) 0.2856(5) 0.6533(5) 0.077(4) Uani ?
N(20) -0.5596(8) 0.1093(6) 0.8015(5) 0.079(5) Uani ?
N(30) -0.1196(7) 0.3375(5) 0.4269(5) 0.061(4) Uani ?
N(40) -0.0771(6) 0.1554(6) 0.5903(5) 0.064(4) Uani ?
N(50) -0.2829(10) 0.3942(12) 0.0608(9) 0.153(10) Uani ?
N(60) -0.0487(16) 0.2473(9) 0.0601(7) 0.168(10) Uani ?
C(10) -0.6056(7) 0.2610(6) 0.6526(5) 0.046(4) Uani ?
C(20) -0.5376(7) 0.1514(6) 0.7473(6) 0.055(4) Uani ?
C(21) -0.5866(12) 0.0543(7) 0.8641(6) 0.084(6) Uani ?
C(22) -0.6805(15) 0.0492(10) 0.8930(8) 0.111(8) Uani ?
C(23) -0.7033(18) -0.0114(14) 0.9581(11) 0.147(11) Uani ?
C(24) -0.635(2) -0.0572(17) 0.9875(12) 0.177(16) Uani ?
C(25) -0.547(2) -0.0468(12) 0.9586(12) 0.157(13) Uani ?
C(26) -0.5168(17) 0.0104(9) 0.8932(9) 0.123(9) Uani ?
C(27) -0.7484(13) 0.0999(13) 0.8569(11) 0.140(10) Uani ?
C(28) -0.4158(14) 0.0212(14) 0.8577(12) 0.155(12) Uani ?
C(30) -0.1749(6) 0.2987(5) 0.4738(5) 0.039(3) Uani ?
C(31) -0.0334(7) 0.3421(6) 0.3858(5) 0.051(4) Uani ?
C(32) 0.0017(8) 0.2789(7) 0.3705(6) 0.064(5) Uani ?
C(33) 0.0893(10) 0.2847(9) 0.3292(7) 0.087(6) Uani ?
C(34) 0.1401(11) 0.3530(12) 0.3047(8) 0.103(8) Uani ?
C(35) 0.1024(10) 0.4143(10) 0.3221(7) 0.094(7) Uani ?
C(36) 0.0142(9) 0.4103(7) 0.3625(6) 0.070(5) Uani ?
C(37) -0.0525(9) 0.2051(7) 0.3953(6) 0.070(3) Uiso ?
C(38) -0.0237(12) 0.4778(8) 0.3803(9) 0.107(7) Uani ?
C(40) -0.1457(6) 0.1878(6) 0.5777(5) 0.046(4) Uani ?
C(41) -0.0062(7) 0.1397(7) 0.6248(6) 0.060(5) Uani ?
C(42) -0.0232(10) 0.0886(9) 0.6914(8) 0.084(6) Uani ?
C(43) 0.0499(13) 0.0757(11) 0.7266(9) 0.113(8) Uani ?
C(44) 0.1324(12) 0.1126(11) 0.6942(10) 0.105(9) Uani ?
C(45) 0.1474(9) 0.1595(9) 0.6279(9) 0.086(7) Uani ?
C(46) 0.0789(8) 0.1740(7) 0.5911(7) 0.070(5) Uani ?
C(47) -0.1136(11) 0.0523(11) 0.7255(9) 0.128(9) Uani ?
C(48) 0.0957(9) 0.2276(8) 0.5162(7) 0.085(6) Uani ?
C(50) -0.2052(11) 0.4041(9) 0.0455(7) 0.090(7) Uani ?
C(56) 0.02492(17) 0.44922(16) 0.14773(10) 0.073(5) Uani ?
C(60) -0.0572(11) 0.3127(10) 0.0453(7) 0.100(7) Uani ?
C(111) -0.57042(12) 0.14961(12) 0.54227(11) 0.046(4) Uani ?
C(112) -0.59875(14) 0.09188(13) 0.52501(12) 0.064(5) Uani ?
C(113) -0.64869(14) 0.11005(15) 0.47489(13) 0.078(6) Uani ?
C(114) -0.66699(13) 0.18564(15) 0.43913(13) 0.073(5) Uani ?
C(115) -0.63630(12) 0.24392(14) 0.45561(12) 0.064(5) Uani ?
C(116) -0.58973(11) 0.22613(12) 0.50777(11) 0.050(4) Uani ?
C(121) -0.55891(15) 0.03788(11) 0.67354(11) 0.052(4) Uani ?
C(122) -0.65169(15) 0.02930(13) 0.68590(12) 0.082(6) Uani ?
C(123) -0.69737(18) -0.03354(14) 0.73952(13) 0.098(7) Uani ?
C(124) -0.6453(2) -0.08527(13) 0.78047(13) 0.093(6) Uani ?
C(125) -0.5512(2) -0.07744(11) 0.77068(12) 0.082(5) Uani ?
C(126) -0.50741(17) -0.01418(10) 0.71517(11) 0.070(5) Uani ?
C(12B) -0.39774(13) 0.08637(9) 0.57394(10) 0.046(4) Uani ?
C(211) -0.34300(12) 0.18446(10) 0.43504(9) 0.043(4) Uani ?
C(212) -0.38914(14) 0.13792(11) 0.41596(10) 0.065(5) Uani ?
C(213) -0.41835(15) 0.16429(13) 0.35574(10) 0.075(6) Uani ?
C(214) -0.40596(15) 0.24047(13) 0.31416(9) 0.076(6) Uani ?
C(215) -0.35944(13) 0.28832(12) 0.33074(9) 0.067(5) Uani ?
C(216) -0.32853(12) 0.26097(10) 0.39012(8) 0.051(4) Uani ?
C(221) -0.22300(14) 0.07300(9) 0.50477(11) 0.051(4) Uani ?
C(222) -0.19366(15) 0.06086(10) 0.44448(11) 0.068(5) Uani ?
C(223) -0.13070(17) 0.00322(11) 0.44168(13) 0.079(6) Uani ?
C(224) -0.09829(17) -0.04246(11) 0.49883(14) 0.089(7) Uani ?
C(225) -0.12893(17) -0.03065(10) 0.55866(13) 0.083(6) Uani ?
C(226) -0.19321(15) 0.02756(9) 0.56310(11) 0.061(5) Uani ?
C(311) -0.48386(16) 0.28743(13) 0.78578(9) 0.050(4) Uani ?
C(312) -0.57622(16) 0.29439(14) 0.80494(10) 0.086(6) Uani ?
C(313) -0.61901(19) 0.27577(16) 0.87444(10) 0.097(7) Uani ?
C(314) -0.5633(2) 0.25022(17) 0.92220(9) 0.114(8) Uani ?
C(315) -0.4720(2) 0.24265(16) 0.90272(8) 0.129(9) Uani ?
C(316) -0.43381(18) 0.25900(14) 0.83463(8) 0.091(6) Uani ?
C(321) -0.46929(14) 0.41128(11) 0.66157(10) 0.041(3) Uani ?
C(322) -0.50733(13) 0.44169(11) 0.60387(10) 0.045(4) Uani ?
C(323) -0.52461(15) 0.51843(11) 0.57768(12) 0.056(4) Uani ?
C(324) -0.50427(17) 0.56689(11) 0.60849(12) 0.057(4) Uani ?
C(325) -0.46712(17) 0.53777(12) 0.66504(12) 0.066(5) Uani ?
C(326) -0.44859(16) 0.46021(12) 0.69169(11) 0.055(4) Uani ?
C(34B) -0.31713(14) 0.31139(11) 0.68942(8) 0.042(4) Uani ?
C(411) -0.12880(13) 0.32440(13) 0.62975(10) 0.062(5) Uani ?
C(412) -0.11286(15) 0.28000(14) 0.69283(10) 0.095(7) Uani ?
C(413) -0.02450(16) 0.27364(17) 0.70858(12) 0.123(11) Uani ?
C(414) 0.04354(15) 0.31633(17) 0.65510(13) 0.112(10) Uani ?
C(415) 0.03299(13) 0.35837(16) 0.59139(13) 0.111(10) Uani ?
C(416) -0.05805(13) 0.36209(13) 0.57929(11) 0.092(7) Uani ?
C(421) -0.24890(13) 0.43013(10) 0.56141(9) 0.045(4) Uani ?
C(422) -0.26778(13) 0.45764(9) 0.49611(9) 0.050(4) Uani ?
C(423) -0.27354(14) 0.53763(9) 0.46162(10) 0.060(5) Uani ?
C(424) -0.25954(16) 0.58733(10) 0.49130(11) 0.062(5) Uani ?
C(425) -0.23961(16) 0.56129(11) 0.55337(11) 0.073(5) Uani ?
C(426) -0.23237(15) 0.48116(11) 0.59037(10) 0.063(5) Uani ?
C(511) -0.06571(16) 0.30356(15) 0.19086(10) 0.063(5) Uani ?
C(512) -0.14865(16) 0.26479(14) 0.21948(9) 0.083(6) Uani ?
C(513) -0.14798(16) 0.18559(14) 0.25108(11) 0.103(8) Uani ?
C(514) -0.06936(17) 0.14732(14) 0.25351(12) 0.114(8) Uani ?
C(515) 0.01282(16) 0.18653(16) 0.22610(12) 0.119(9) Uani ?
C(516) 0.01649(16) 0.26876(16) 0.19253(11) 0.093(7) Uani ?
C(51A) -0.3581(10) 0.3429(9) 0.0833(9) 0.061(8) Uiso ?
C(51B) -0.3742(17) 0.405(3) 0.024(2) 0.16(2) Uiso ?
C(521) -0.16729(17) 0.44154(13) 0.18857(8) 0.064(5) Uani ?
C(522) -0.16757(14) 0.41911(12) 0.25929(8) 0.073(5) Uani ?
C(523) -0.23410(14) 0.45091(10) 0.29768(8) 0.078(6) Uani ?
C(524) -0.29770(16) 0.50371(11) 0.26756(8) 0.094(7) Uani ?
C(525) -0.29836(18) 0.52272(13) 0.19858(8) 0.093(7) Uani ?
C(526) -0.23247(19) 0.49067(14) 0.15903(8) 0.080(6) Uani ?
C(52A) -0.3615(10) 0.2862(9) 0.0560(8) 0.042(6) Uiso ?
C(52B) -0.4172(13) 0.334(3) 0.047(2) 0.16(2) Uiso ?
C(53A) -0.4427(12) 0.2457(10) 0.0707(10) 0.071(9) Uiso ?
C(53B) -0.5077(12) 0.324(4) 0.083(3) 0.68(18) Uiso ?
C(54A) -0.5206(11) 0.2619(13) 0.1127(12) 0.099(12) Uiso ?
C(54B) -0.5552(16) 0.386(5) 0.097(3) 0.8820 Uiso ?
C(55A) -0.5172(11) 0.3185(13) 0.1400(11) 0.093(12) Uiso ?
C(55B) -0.512(2) 0.458(5) 0.074(4) 0.8820 Uiso ?
C(56A) -0.4360(12) 0.3590(10) 0.1252(9) 0.1210 Uiso ?
C(56B) -0.422(2) 0.467(3) 0.037(3) 0.8820 Uiso ?
C(57A) -0.2742(13) 0.2681(15) 0.0090(12) 0.111(14) Uiso ?
C(57B) -0.364(2) 0.264(3) 0.032(4) 0.35(7) Uiso ?
C(58A) -0.4322(19) 0.4225(14) 0.1557(14) 0.095(12) Uiso ?
C(58B) -0.373(4) 0.548(3) 0.011(5) 0.4520 Uiso ?
C(611) -0.0250(2) 0.60647(14) 0.13523(10) 0.089(7) Uani ?
C(612) -0.05569(18) 0.58198(13) 0.20108(10) 0.129(9) Uani ?
C(613) -0.12074(19) 0.63493(11) 0.22710(10) 0.165(14) Uani ?
C(614) -0.1389(2) 0.69768(12) 0.18666(11) 0.173(15) Uani ?
C(615) -0.0988(2) 0.72520(13) 0.12588(11) 0.40(3) Uani ?
C(616) -0.0652(2) 0.66812(14) 0.09930(10) 0.162(13) Uani ?
C(61A) 0.0165(12) 0.1769(10) 0.0633(10) 0.057(8) Uiso ?
C(61B) -0.0036(2) 0.1601(2) 0.07061(13) 0.24(4) Uiso ?
C(621) 0.15901(19) 0.55398(17) 0.12443(13) 0.080(6) Uani ?
C(622) 0.16083(19) 0.59981(17) 0.16043(13) 0.149(12) Uani ?
C(623) 0.23799(18) 0.61152(18) 0.17562(15) 0.25(3) Uani ?
C(624) 0.31150(17) 0.5617(2) 0.16406(16) 0.226(19) Uani ?
C(625) 0.31295(17) 0.5122(2) 0.13516(16) 0.163(12) Uani ?
C(626) 0.23015(18) 0.50430(19) 0.11596(14) 0.124(10) Uani ?
C(62A) -0.0368(13) 0.1117(11) 0.0800(10) 0.086(11) Uiso ?
C(62B) -0.0690(2) 0.1078(2) 0.07575(14) 0.23(4) Uiso ?
C(63A) 0.0054(18) 0.0405(10) 0.0859(13) 0.093(12) Uiso ?
C(63B) -0.0415(3) 0.0366(2) 0.07057(16) 0.24(4) Uiso ?
C(64A) 0.1008(18) 0.0345(11) 0.0752(17) 0.138(19) Uiso ?
C(64B) 0.0515(3) 0.0176(2) 0.06022(17) 0.19(3) Uiso ?
C(65A) 0.1541(13) 0.0997(14) 0.0586(15) 0.135(18) Uiso ?
C(65B) 0.1170(2) 0.0699(2) 0.05507(17) 0.20(3) Uiso ?
C(66A) 0.1119(12) 0.1708(12) 0.0526(10) 0.080(10) Uiso ?
C(66B) 0.0894(2) 0.1412(2) 0.06026(15) 0.28(5) Uiso ?
C(67A) -0.1437(12) 0.1184(18) 0.0920(18) 0.14(2) Uiso ?
C(67B) -0.1732(2) 0.1291(2) 0.08734(13) 0.35(8) Uiso ?
C(68A) 0.1716(17) 0.2439(15) 0.0340(16) 0.103(13) Uiso ?
C(68B) 0.1628(2) 0.1998(2) 0.05449(15) 0.18(3) Uiso ?

loop_
_geom_angle_atom_site_label_1
_geom_angle_atom_site_label_2
_geom_angle_atom_site_label_3
_geom_angle
_geom_angle_publ_flag
C(10) Re(1) C(20) 87.5(4) ?
C(10) Re(1) P(3) 94.4(3) ?
C(20) Re(1) P(3) 91.7(3) ?
C(10) Re(1) P(1) 95.7(3) ?
C(20) Re(1) P(1) 92.8(3) ?
P(3) Re(1) P(1) 169.08(9) ?
C(10) Re(1) Cl(11) 99.4(3) ?
C(20) Re(1) Cl(11) 173.1(3) ?
P(3) Re(1) Cl(11) 87.62(9) ?
P(1) Re(1) Cl(11) 86.66(9) ?
C(10) Re(1) Cl(12) 175.0(3) ?
C(20) Re(1) Cl(12) 87.6(3) ?
P(3) Re(1) Cl(12) 86.68(9) ?
P(1) Re(1) Cl(12) 83.60(9) ?
Cl(11) Re(1) Cl(12) 85.52(10) ?
C(40) Re(2) C(30) 84.8(4) ?
C(40) Re(2) P(4) 91.7(3) ?
C(30) Re(2) P(4) 91.5(3) ?
C(40) Re(2) P(2) 98.1(3) ?
C(30) Re(2) P(2) 98.4(3) ?
P(4) Re(2) P(2) 166.64(9) ?
C(40) Re(2) Cl(11) 172.2(3) ?
C(30) Re(2) Cl(11) 102.6(3) ?
P(4) Re(2) Cl(11) 85.74(9) ?
P(2) Re(2) Cl(11) 83.37(9) ?
C(40) Re(2) Cl(12) 87.1(3) ?
C(30) Re(2) Cl(12) 171.4(3) ?
P(4) Re(2) Cl(12) 85.65(10) ?
P(2) Re(2) Cl(12) 85.77(10) ?
Cl(11) Re(2) Cl(12) 85.36(10) ?
C(60) Re(3) C(50) 90.5(7) ?
C(60) Re(3) P(5) 91.9(4) ?
C(50) Re(3) P(5) 92.8(4) ?
C(60) Re(3) P(6) 94.4(4) ?
C(50) Re(3) P(6) 96.2(4) ?
P(5) Re(3) P(6) 169.01(11) ?
C(60) Re(3) Cl(33) 175.9(5) ?
C(50) Re(3) Cl(33) 93.2(5) ?
P(5) Re(3) Cl(33) 86.30(13) ?
P(6) Re(3) Cl(33) 86.85(13) ?
C(60) Re(3) Cl(33) 89.6(5) ?
C(50) Re(3) Cl(33) 179.6(4) ?
P(5) Re(3) Cl(33) 86.91(12) ?
P(6) Re(3) Cl(33) 84.13(12) ?
Cl(33) Re(3) Cl(33) 86.62(13) ?
Re(1) Cl(11) Re(2) 94.79(10) ?
Re(1) Cl(12) Re(2) 94.26(10) ?
Re(3) Cl(33) Re(3) 93.38(13) ?
C(111) P(1) C(121) 103.91(16) ?
C(111) P(1) C(12B) 103.30(16) ?
C(121) P(1) C(12B) 99.94(15) ?
C(111) P(1) Re(1) 119.96(14) ?
C(121) P(1) Re(1) 111.86(14) ?
C(12B) P(1) Re(1) 115.44(13) ?
C(211) P(2) C(221) 103.66(16) ?
C(211) P(2) C(12B) 103.51(16) ?
C(221) P(2) C(12B) 96.90(14) ?
C(211) P(2) Re(2) 119.92(13) ?
C(221) P(2) Re(2) 116.06(14) ?
C(12B) P(2) Re(2) 113.65(13) ?
C(311) P(3) C(321) 101.03(16) ?
C(311) P(3) C(34B) 101.86(16) ?
C(321) P(3) C(34B) 102.67(17) ?
C(311) P(3) Re(1) 113.05(15) ?
C(321) P(3) Re(1) 121.66(14) ?
C(34B) P(3) Re(1) 114.02(13) ?
C(411) P(4) C(421) 100.35(16) ?
C(411) P(4) C(34B) 101.23(15) ?
C(421) P(4) C(34B) 103.21(16) ?
C(411) P(4) Re(2) 114.00(13) ?
C(421) P(4) Re(2) 119.82(14) ?
C(34B) P(4) Re(2) 115.57(14) ?
C(521) P(5) C(56) 101.57(18) ?
C(521) P(5) C(511) 103.99(17) ?
C(56) P(5) C(511) 103.1(2) ?
C(521) P(5) Re(3) 121.51(18) ?
C(56) P(5) Re(3) 114.97(16) ?
C(511) P(5) Re(3) 109.69(16) ?
C(621) P(6) C(56) 98.2(2) ?
C(621) P(6) C(611) 102.3(2) ?
C(56) P(6) C(611) 104.07(18) ?
C(621) P(6) Re(3) 115.29(17) ?
C(56) P(6) Re(3) 115.11(17) ?
C(611) P(6) Re(3) 119.04(19) ?
C(20) N(20) C(21) 175.2(13) ?
C(30) N(30) C(31) 147.4(10) ?
C(40) N(40) C(41) 151.3(11) ?
C(50) N(50) C(51A) 149(2) ?
C(50) N(50) C(51B) 139(2) ?
C(51A) N(50) C(51B) 54.0(18) ?
C(60) N(60) C(61A) 148(2) ?
C(60) N(60) C(61B) 163(2) ?
C(61A) N(60) C(61B) 14.2(7) ?
O(10) C(10) Re(1) 177.3(10) ?
N(20) C(20) Re(1) 174.5(11) ?
N(20) C(21) C(26) 115.6(16) ?
N(20) C(21) C(22) 117.2(15) ?
C(26) C(21) C(22) 127.2(15) ?
C(21) C(22) C(23) 114(2) ?
C(21) C(22) C(27) 122.1(14) ?
C(23) C(22) C(27) 124(2) ?
C(24) C(23) C(22) 120(2) ?
C(25) C(24) C(23) 123(2) ?
C(24) C(25) C(26) 122(2) ?
C(21) C(26) C(25) 114(2) ?
C(21) C(26) C(28) 123.1(15) ?
C(25) C(26) C(28) 122(2) ?
N(30) C(30) Re(2) 173.0(9) ?
C(32) C(31) C(36) 122.6(10) ?
C(32) C(31) N(30) 119.3(9) ?
C(36) C(31) N(30) 118.0(10) ?
C(31) C(32) C(33) 118.3(12) ?
C(31) C(32) C(37) 121.9(10) ?
C(33) C(32) C(37) 119.8(12) ?
C(34) C(33) C(32) 120.8(14) ?
C(35) C(34) C(33) 118.7(14) ?
C(34) C(35) C(36) 121.6(14) ?
C(31) C(36) C(35) 118.0(13) ?
C(31) C(36) C(38) 122.2(12) ?
C(35) C(36) C(38) 119.8(13) ?
N(40) C(40) Re(2) 177.6(10) ?
N(40) C(41) C(42) 117.5(11) ?
N(40) C(41) C(46) 119.3(11) ?
C(42) C(41) C(46) 123.1(11) ?
C(41) C(42) C(43) 116.4(15) ?
C(41) C(42) C(47) 122.0(13) ?
C(43) C(42) C(47) 121.5(16) ?
C(44) C(43) C(42) 120.2(16) ?
C(45) C(44) C(43) 121.4(15) ?
C(44) C(45) C(46) 120.9(15) ?
C(45) C(46) C(41) 117.9(13) ?
C(45) C(46) C(48) 120.8(13) ?
C(41) C(46) C(48) 121.3(11) ?
N(50) C(50) Re(3) 176.8(14) ?
C(56A) C(51A) C(52A) 120.0(14) ?
C(56A) C(51A) N(50) 117.3(12) ?
C(52A) C(51A) N(50) 121.9(11) ?
C(53A) C(52A) C(51A) 120.0(11) ?
C(53A) C(52A) C(57A) 120.0(11) ?
C(51A) C(52A) C(57A) 120.0(11) ?
C(52A) C(53A) C(54A) 120.0(11) ?
C(53A) C(54A) C(55A) 120.0(11) ?
C(54A) C(55A) C(56A) 120.0(11) ?
C(51A) C(56A) C(55A) 120.0(11) ?
C(51A) C(56A) C(58A) 120.0(11) ?
C(55A) C(56A) C(58A) 120.0(11) ?
C(52B) C(51B) C(56B) 120.0(11) ?
C(52B) C(51B) N(50) 108.2(17) ?
C(56B) C(51B) N(50) 103.7(12) ?
C(51B) C(52B) C(53B) 120.0(12) ?
C(51B) C(52B) C(57B) 120.0(12) ?
C(53B) C(52B) C(57B) 120.0(12) ?
C(54B) C(53B) C(52B) 120.0(12) ?
C(53B) C(54B) C(55B) 120.0(12) ?
C(56B) C(55B) C(54B) 120.0(12) ?
C(55B) C(56B) C(51B) 120.0(12) ?
C(55B) C(56B) C(58B) 120.0(12) ?
C(51B) C(56B) C(58B) 120.0(12) ?
N(60) C(60) Re(3) 176.6(15) ?
C(62A) C(61A) C(66A) 120.0(15) ?
C(62A) C(61A) N(60) 108.6(13) ?
C(66A) C(61A) N(60) 131.4(13) ?
C(61A) C(62A) C(63A) 120.0(13) ?
C(61A) C(62A) C(67A) 120.0(13) ?
C(63A) C(62A) C(67A) 120.0(13) ?
C(64A) C(63A) C(62A) 120.0(13) ?
C(65A) C(64A) C(63A) 120.0(13) ?
C(66A) C(65A) C(64A) 120.0(13) ?
C(65A) C(66A) C(61A) 120.0(13) ?
C(65A) C(66A) C(68A) 120.0(13) ?
C(61A) C(66A) C(68A) 120.0(13) ?
C(66B) C(61B) C(62B) 120.0(13) ?
C(66B) C(61B) N(60) 127.0(8) ?
C(62B) C(61B) N(60) 111.4(8) ?
C(63B) C(62B) C(61B) 120.0(8) ?
C(63B) C(62B) C(67B) 120.0(8) ?
C(61B) C(62B) C(67B) 120.0(8) ?
C(64B) C(63B) C(62B) 120.0(8) ?
C(63B) C(64B) C(65B) 120.0(8) ?
C(64B) C(65B) C(66B) 120.0(8) ?
C(61B) C(66B) C(65B) 120.0(8) ?
C(61B) C(66B) C(68B) 120.0(8) ?
C(65B) C(66B) C(68B) 120.0(8) ?
C(116) C(111) C(112) 120.3(8) ?
C(116) C(111) P(1) 119.12(11) ?
C(112) C(111) P(1) 120.54(10) ?
C(113) C(112) C(111) 120.20(10) ?
C(114) C(113) C(112) 120.40(10) ?
C(113) C(114) C(115) 119.20(10) ?
C(116) C(115) C(114) 120.90(10) ?
C(115) C(116) C(111) 119.00(10) ?
C(122) C(121) C(126) 120.60(10) ?
C(122) C(121) P(1) 119.42(12) ?
C(126) C(121) P(1) 119.45(11) ?
C(121) C(122) C(123) 121.90(11) ?
C(124) C(123) C(122) 117.00(11) ?
C(123) C(124) C(125) 122.80(11) ?
C(124) C(125) C(126) 118.40(11) ?
C(121) C(126) C(125) 119.30(11) ?
P(1) C(12B) P(2) 121.47(14) ?
C(212) C(211) C(216) 116.70(14) ?
C(212) C(211) P(2) 122.00(10) ?
C(216) C(211) P(2) 121.33(11) ?
C(213) C(212) C(211) 122.00(11) ?
C(212) C(213) C(214) 119.60(11) ?
C(215) C(214) C(213) 120.10(11) ?
C(216) C(215) C(214) 119.70(11) ?
C(215) C(216) C(211) 121.70(11) ?
C(222) C(221) C(226) 121.70(11) ?
C(222) C(221) P(2) 122.66(12) ?
C(226) C(221) P(2) 115.67(11) ?
C(221) C(222) C(223) 119.30(11) ?
C(224) C(223) C(222) 120.50(11) ?
C(225) C(224) C(223) 119.70(11) ?
C(224) C(225) C(226) 121.10(11) ?
C(221) C(226) C(225) 117.70(11) ?
C(316) C(311) C(312) 118.60(11) ?
C(316) C(311) P(3) 125.60(11) ?
C(312) C(311) P(3) 115.53(12) ?
C(311) C(312) C(313) 121.10(12) ?
C(314) C(313) C(312) 117.60(12) ?
C(315) C(314) C(313) 120.80(12) ?
C(314) C(315) C(316) 119.50(12) ?
C(311) C(316) C(315) 122.20(12) ?
C(326) C(321) C(322) 119.40(12) ?
C(326) C(321) P(3) 119.32(10) ?
C(322) C(321) P(3) 121.18(11) ?
C(323) C(322) C(321) 120.10(11) ?
C(322) C(323) C(324) 120.00(11) ?
C(325) C(324) C(323) 120.40(11) ?
C(324) C(325) C(326) 120.10(11) ?
C(325) C(326) C(321) 119.90(11) ?
P(3) C(34B) P(4) 119.92(15) ?
C(416) C(411) C(412) 119.80(15) ?
C(416) C(411) P(4) 117.25(11) ?
C(412) C(411) P(4) 122.65(12) ?
C(411) C(412) C(413) 122.10(12) ?
C(414) C(413) C(412) 114.70(12) ?
C(415) C(414) C(413) 125.90(12) ?
C(414) C(415) C(416) 116.20(12) ?
C(411) C(416) C(415) 121.20(12) ?
C(426) C(421) C(422) 120.20(12) ?
C(426) C(421) P(4) 119.16(10) ?
C(422) C(421) P(4) 120.51(11) ?
C(421) C(422) C(423) 119.10(11) ?
C(424) C(423) C(422) 120.20(11) ?
C(425) C(424) C(423) 121.00(11) ?
C(424) C(425) C(426) 121.30(11) ?
C(421) C(426) C(425) 118.20(11) ?
C(516) C(511) C(512) 124.00(11) ?
C(516) C(511) P(5) 120.58(14) ?
C(512) C(511) P(5) 114.87(14) ?
C(513) C(512) C(511) 118.80(14) ?
C(514) C(513) C(512) 120.50(14) ?
C(513) C(514) C(515) 120.30(14) ?
C(514) C(515) C(516) 121.70(14) ?
C(511) C(516) C(515) 114.70(14) ?
C(526) C(521) C(522) 121.70(14) ?
C(526) C(521) P(5) 121.13(13) ?
C(522) C(521) P(5) 117.14(13) ?
C(523) C(522) C(521) 118.00(13) ?
C(522) C(523) C(524) 120.80(13) ?
C(523) C(524) C(525) 120.20(13) ?
C(524) C(525) C(526) 119.80(13) ?
C(521) C(526) C(525) 119.30(13) ?
P(5) C(56) P(6) 120.2(2) ?
C(612) C(611) C(616) 115.8(2) ?
C(612) C(611) P(6) 121.81(14) ?
C(616) C(611) P(6) 121.74(13) ?
C(611) C(612) C(613) 116.00(13) ?
C(614) C(613) C(612) 119.00(13) ?
C(613) C(614) C(615) 124.20(13) ?
C(614) C(615) C(616) 112.50(13) ?
C(611) C(616) C(615) 120.50(13) ?
C(622) C(621) C(626) 121.50(13) ?
C(622) C(621) P(6) 119.47(14) ?
C(626) C(621) P(6) 118.68(15) ?
C(623) C(622) C(621) 120.90(15) ?
C(622) C(623) C(624) 115.10(15) ?
C(624) C(625) C(626) 116.00(15) ?
C(625) C(624) C(623) 127.00(15) ?
C(621) C(626) C(625) 117.90(15) ?

loop_
_geom_bond_atom_site_label_1
_geom_bond_atom_site_label_2
_geom_bond_distance
_geom_bond_publ_flag
Re(1) C(10) 1.882(10) ?
Re(1) C(20) 1.943(12) ?
Re(1) P(3) 2.390(3) ?
Re(1) P(1) 2.398(3) ?
Re(1) Cl(11) 2.526(3) ?
Re(1) Cl(12) 2.536(3) ?
Re(2) C(40) 1.885(10) ?
Re(2) C(30) 1.886(10) ?
Re(2) P(4) 2.394(3) ?
Re(2) P(2) 2.422(3) ?
Re(2) Cl(11) 2.529(3) ?
Re(2) Cl(12) 2.541(3) ?
Re(3) C(60) 1.902(17) ?
Re(3) C(50) 1.909(16) ?
Re(3) P(5) 2.395(3) ?
Re(3) P(6) 2.416(3) ?
Re(3) Cl(33) 2.516(3) ?
Re(3) Cl(33) 2.517(3) ?
Cl(33) Re(3) 2.517(3) ?
P(1) C(111) 1.826(4) ?
P(1) C(121) 1.842(3) ?
P(1) C(12B) 1.862(3) ?
P(2) C(211) 1.797(3) ?
P(2) C(221) 1.850(3) ?
P(2) C(12B) 1.864(3) ?
P(3) C(311) 1.824(3) ?
P(3) C(321) 1.832(3) ?
P(3) C(34B) 1.845(3) ?
P(4) C(411) 1.824(3) ?
P(4) C(421) 1.828(3) ?
P(4) C(34B) 1.855(3) ?
P(5) C(521) 1.820(4) ?
P(5) C(56) 1.847(4) ?
P(5) C(511) 1.858(4) ?
P(6) C(621) 1.819(5) ?
P(6) C(56) 1.853(4) ?
P(6) C(611) 1.854(5) ?
P(6) Re(3) 2.416(3) ?
O(10) C(10) 1.151(11) ?
N(20) C(20) 1.144(13) ?
N(20) C(21) 1.372(16) ?
N(30) C(30) 1.203(12) ?
N(30) C(31) 1.398(14) ?
N(40) C(40) 1.190(12) ?
N(40) C(41) 1.391(14) ?
N(50) C(50) 1.158(18) ?
N(50) C(51A) 1.43(2) ?
N(50) C(51B) 1.70(3) ?
N(60) C(60) 1.155(19) ?
N(60) C(61A) 1.58(2) ?
N(60) C(61B) 1.679(18) ?
C(21) C(26) 1.40(2) ?
C(21) C(22) 1.41(2) ?
C(22) C(23) 1.44(2) ?
C(22) C(27) 1.49(3) ?
C(23) C(24) 1.40(3) ?
C(24) C(25) 1.34(3) ?
C(25) C(26) 1.43(3) ?
C(26) C(28) 1.54(3) ?
C(31) C(32) 1.386(16) ?
C(31) C(36) 1.390(15) ?
C(32) C(33) 1.414(17) ?
C(32) C(37) 1.527(17) ?
C(33) C(34) 1.41(2) ?
C(34) C(35) 1.39(2) ?
C(35) C(36) 1.416(19) ?
C(36) C(38) 1.499(19) ?
C(41) C(42) 1.394(18) ?
C(41) C(46) 1.406(17) ?
C(42) C(43) 1.43(2) ?
C(42) C(47) 1.49(2) ?
C(43) C(44) 1.39(2) ?
C(44) C(45) 1.36(2) ?
C(45) C(46) 1.394(17) ?
C(46) C(48) 1.546(19) ?
C(51A) C(56A) 1.410(19) ?
C(51A) C(52A) 1.411(19) ?
C(52A) C(53A) 1.410(19) ?
C(52A) C(57A) 1.580(19) ?
C(53A) C(54A) 1.410(19) ?
C(54A) C(55A) 1.410(19) ?
C(55A) C(56A) 1.410(19) ?
C(56A) C(58A) 1.580(19) ?
C(51B) C(52B) 1.410(19) ?
C(51B) C(56B) 1.410(19) ?
C(52B) C(53B) 1.410(19) ?
C(52B) C(57B) 1.580(19) ?
C(53B) C(54B) 1.410(19) ?
C(54B) C(55B) 1.410(19) ?
C(55B) C(56B) 1.410(19) ?
C(56B) C(58B) 1.580(19) ?
C(61A) C(62A) 1.410(19) ?
C(61A) C(66A) 1.410(19) ?
C(62A) C(63A) 1.410(19) ?
C(62A) C(67A) 1.580(19) ?
C(63A) C(64A) 1.410(19) ?
C(64A) C(65A) 1.410(19) ?
C(65A) C(66A) 1.410(19) ?
C(66A) C(68A) 1.580(19) ?
C(61B) C(66B) 1.410(19) ?
C(61B) C(62B) 1.410(19) ?
C(62B) C(63B) 1.410(19) ?
C(62B) C(67B) 1.580(19) ?
C(63B) C(64B) 1.410(19) ?
C(64B) C(65B) 1.410(19) ?
C(65B) C(66B) 1.410(19) ?
C(66B) C(68B) 1.580(19) ?
C(111) C(116) 1.397(19) ?
C(111) C(112) 1.399(19) ?
C(112) C(113) 1.387(19) ?
C(113) C(114) 1.385(19) ?
C(114) C(115) 1.414(19) ?
C(115) C(116) 1.390(19) ?
C(121) C(122) 1.378(19) ?
C(121) C(126) 1.384(19) ?
C(122) C(123) 1.413(19) ?
C(123) C(124) 1.379(19) ?
C(124) C(125) 1.401(19) ?
C(125) C(126) 1.424(19) ?
C(211) C(212) 1.387(19) ?
C(211) C(216) 1.412(19) ?
C(212) C(213) 1.379(19) ?
C(213) C(214) 1.386(19) ?
C(214) C(215) 1.376(19) ?
C(215) C(216) 1.375(19) ?
C(221) C(222) 1.389(19) ?
C(221) C(226) 1.390(19) ?
C(222) C(223) 1.393(19) ?
C(223) C(224) 1.392(19) ?
C(224) C(225) 1.378(19) ?
C(225) C(226) 1.420(19) ?
C(311) C(316) 1.363(19) ?
C(311) C(312) 1.375(19) ?
C(312) C(313) 1.432(19) ?
C(313) C(314) 1.403(19) ?
C(314) C(315) 1.363(19) ?
C(315) C(316) 1.395(19) ?
C(321) C(326) 1.402(19) ?
C(321) C(322) 1.404(19) ?
C(322) C(323) 1.369(19) ?
C(323) C(324) 1.404(19) ?
C(324) C(325) 1.374(19) ?
C(325) C(326) 1.387(19) ?
C(411) C(416) 1.372(19) ?
C(411) C(412) 1.382(19) ?
C(412) C(413) 1.434(19) ?
C(413) C(414) 1.405(19) ?
C(414) C(415) 1.358(19) ?
C(415) C(416) 1.447(19) ?
C(421) C(426) 1.395(19) ?
C(421) C(422) 1.409(19) ?
C(422) C(423) 1.418(19) ?
C(423) C(424) 1.372(19) ?
C(424) C(425) 1.351(19) ?
C(425) C(426) 1.431(19) ?
C(511) C(516) 1.356(19) ?
C(511) C(512) 1.399(19) ?
C(512) C(513) 1.392(19) ?
C(513) C(514) 1.338(19) ?
C(514) C(515) 1.392(19) ?
C(515) C(516) 1.447(19) ?
C(521) C(526) 1.388(19) ?
C(521) C(522) 1.439(19) ?
C(522) C(523) 1.405(19) ?
C(523) C(524) 1.407(19) ?
C(524) C(525) 1.413(19) ?
C(525) C(526) 1.418(19) ?
C(611) C(612) 1.319(19) ?
C(611) C(616) 1.323(19) ?
C(612) C(613) 1.515(19) ?
C(613) C(614) 1.237(19) ?
C(614) C(615) 1.257(19) ?
C(615) C(616) 1.412(19) ?
C(621) C(622) 1.371(19) ?
C(621) C(626) 1.393(19) ?
C(622) C(623) 1.334(19) ?
C(623) C(624) 1.434(19) ?
C(625) C(624) 1.303(19) ?
C(625) C(626) 1.437(19) ?
